data_1520421
loop_
_publ_author_name
'Spencer, John'
'Patel, Hiren'
'Callear, Samantha K.'
'Hursthouse, Michael B.'

_publ_section_title
;
 C10H21Cl3N6O
;
_journal_name_full 'Crystal Structure Report Archive'
_journal_page_first 626
_journal_year 2009
_chemical_formula_sum 'C10 H21 Cl3 N6 O'
_chemical_formula_weight 347.68
_space_group_IT_number 2
_symmetry_cell_setting triclinic
_symmetry_space_group_name_Hall '-P 1'
_symmetry_space_group_name_H-M 'P -1'
_atom_sites_solution_hydrogens geom
_atom_sites_solution_primary direct
_atom_sites_solution_secondary difmap
_cell_angle_alpha 97.045(3)
_cell_angle_beta 107.440(3)
_cell_angle_gamma 116.265(4)
_cell_formula_units_Z 2
_cell_length_a 8.9934(10)
_cell_length_b 10.0238(11)
_cell_length_c 10.5796(12)
_cell_measurement_reflns_used 32642
_cell_measurement_temperature 120(2)
_cell_measurement_theta_max 27.48
_cell_measurement_theta_min 2.91
_cell_volume 778.78(16)
_computing_cell_refinement 'DENZO (Otwinowski & Minor, 1997) & COLLECT (Hooft, R.W.W., 1998)'
_computing_data_collection 'COLLECT (Hooft, R.W.W., 1998)'
_computing_data_reduction 'DENZO (Otwinowski & Minor, 1997) & COLLECT (Hooft, R.W.W., 1998)'
_computing_structure_refinement 'SHELXL-97 (Sheldrick, 2008)'
_diffrn_ambient_temperature 120(2)
_diffrn_measured_fraction_theta_full 0.991
_diffrn_measured_fraction_theta_max 0.991
_diffrn_measurement_device_type 'Bruker-Nonius APEX II CCD camera on \k-goniostat'
_diffrn_measurement_method '\f & \w scans'
_diffrn_radiation_monochromator '10cm confocal mirrors'
_diffrn_radiation_source 'Bruker-Nonius FR591 rotating anode'
_diffrn_radiation_type MoK\a
_diffrn_radiation_wavelength 0.71073
_diffrn_reflns_av_R_equivalents 0.0816
_diffrn_reflns_av_sigmaI/netI 0.0800
_diffrn_reflns_limit_h_max 11
_diffrn_reflns_limit_h_min -11
_diffrn_reflns_limit_k_max 13
_diffrn_reflns_limit_k_min -12
_diffrn_reflns_limit_l_max 13
_diffrn_reflns_limit_l_min -13
_diffrn_reflns_number 11636
_diffrn_reflns_theta_full 27.48
_diffrn_reflns_theta_max 27.48
_diffrn_reflns_theta_min 3.07
_exptl_absorpt_coefficient_mu 0.594
_exptl_absorpt_correction_T_max 0.9941
_exptl_absorpt_correction_T_min 0.9596
_exptl_absorpt_correction_type multi-scan
_exptl_absorpt_process_details 'SADABS 2007/2 (Sheldrick, G.M., 2007)'
_exptl_crystal_colour colourless
_exptl_crystal_density_diffrn 1.483
_exptl_crystal_density_method 'not measured'
_exptl_crystal_description block
_exptl_crystal_F_000 364
_exptl_crystal_size_max 0.07
_exptl_crystal_size_mid 0.04
_exptl_crystal_size_min 0.01
_refine_diff_density_max 0.754
_refine_diff_density_min -0.500
_refine_diff_density_rms 0.130
_refine_ls_extinction_method none
_refine_ls_goodness_of_fit_ref 1.116
_refine_ls_hydrogen_treatment mixed
_refine_ls_matrix_type full
_refine_ls_number_parameters 187
_refine_ls_number_reflns 3520
_refine_ls_number_restraints 3
_refine_ls_restrained_S_all 1.116
_refine_ls_R_factor_all 0.1248
_refine_ls_R_factor_gt 0.0847
_refine_ls_shift/su_max 0.000
_refine_ls_shift/su_mean 0.000
_refine_ls_structure_factor_coef Fsqd
_refine_ls_weighting_details 'calc w=1/[\s^2^(Fo^2^)+(0.0508P)^2^+4.3652P] where P=(Fo^2^+2Fc^2^)/3'
_refine_ls_weighting_scheme calc
_refine_ls_wR_factor_gt 0.1734
_refine_ls_wR_factor_ref 0.1981
_reflns_number_gt 2550
_reflns_number_total 3520
_reflns_threshold_expression >2\s(I)
_cod_data_source_file eCrystal-626.cif
_cod_data_source_block 2008src1280
_cod_depositor_comments
;
Citation :
Spencer, John and Patel, Hiren and Callear, Samantha K. and 
Hursthouse, Michael B. (2009) 
University of Southampton, Crystal Structure Report Archive. 
(doi:10.5258/ecrystals/626)

More at:
http://ecrystals.chem.soton.ac.uk/626/
;
_cod_original_cell_volume 778.78(15)
_cod_original_sg_symbol_H-M P-1
_cod_database_code 1520421

loop_
_symmetry_equiv_pos_as_xyz
'x, y, z'
'-x, -y, -z'

loop_
_atom_site_label
_atom_site_type_symbol
_atom_site_fract_x
_atom_site_fract_y
_atom_site_fract_z
_atom_site_U_iso_or_equiv
_atom_site_adp_type
_atom_site_occupancy
_atom_site_symmetry_multiplicity
_atom_site_calc_flag
_atom_site_refinement_flags
_atom_site_disorder_assembly
_atom_site_disorder_group
C2 C -0.5416(7) -0.1837(6) 0.0792(5) 0.0245(11) Uani 1 1 d . . .
H2A H -0.4357 -0.1949 0.0860 0.029 Uiso 1 1 calc R . .
H2B H -0.6054 -0.1929 -0.0184 0.029 Uiso 1 1 calc R . .
C3 C -0.6669(7) -0.3110(6) 0.1224(6) 0.0252(11) Uani 1 1 d . . .
H3A H -0.7126 -0.4140 0.0584 0.030 Uiso 1 1 calc R . .
H3B H -0.5999 -0.3076 0.2172 0.030 Uiso 1 1 calc R . .
C5 C -0.7638(7) -0.1312(6) 0.2053(5) 0.0238(11) Uani 1 1 d . . .
H5 H -0.7042 -0.1178 0.3050 0.029 Uiso 1 1 calc R . .
H5B H -0.8708 -0.1196 0.1916 0.029 Uiso 1 1 calc R . .
C6 C -0.6341(7) -0.0095(6) 0.1608(5) 0.0219(11) Uani 1 1 d . . .
H6A H -0.6986 -0.0165 0.0640 0.026 Uiso 1 1 calc R . .
H6B H -0.5895 0.0955 0.2207 0.026 Uiso 1 1 calc R . .
C7 C -0.3194(7) 0.0493(6) 0.2813(5) 0.0194(10) Uani 1 1 d . . .
C8 C -0.1687(7) 0.0346(6) 0.2897(5) 0.0225(11) Uani 1 1 d . . .
H8 H -0.1793 -0.0397 0.2174 0.027 Uiso 1 1 calc R . .
C9 C -0.0077(7) 0.1257(6) 0.4003(5) 0.0225(11) Uani 1 1 d . . .
H9 H 0.0931 0.1138 0.4062 0.027 Uiso 1 1 calc R . .
C10 C 0.0083(7) 0.2382(6) 0.5063(5) 0.0202(10) Uani 1 1 d . . .
C11 C -0.1384(7) 0.2493(6) 0.4984(5) 0.0213(11) Uani 1 1 d . . .
H11 H -0.1291 0.3241 0.5695 0.026 Uiso 1 1 calc R . .
C14 C 0.3155(7) 0.4557(6) 0.6193(5) 0.0220(11) Uani 1 1 d . . .
N1 N -0.4808(6) -0.0300(5) 0.1698(4) 0.0225(9) Uani 1 1 d . . .
N4 N -0.8213(6) -0.2903(5) 0.1198(5) 0.0252(10) Uani 1 1 d . . .
H4A H -0.8915 -0.3643 0.1524 0.030 Uiso 1 1 calc R . .
H4B H -0.8913 -0.3068 0.0294 0.030 Uiso 1 1 calc R . .
N12 N -0.2998(6) 0.1534(5) 0.3886(4) 0.0194(9) Uani 1 1 d . . .
H12 H -0.3949 0.1595 0.3873 0.023 Uiso 1 1 calc R . .
N13 N 0.1764(6) 0.3367(5) 0.6249(4) 0.0220(9) Uani 1 1 d . . .
H13 H 0.1867 0.3164 0.7046 0.026 Uiso 1 1 calc R . .
N15 N 0.3107(6) 0.4886(5) 0.5008(5) 0.0243(10) Uani 1 1 d . . .
H15A H 0.2131 0.4302 0.4240 0.029 Uiso 1 1 calc R . .
H15B H 0.4050 0.5687 0.4992 0.029 Uiso 1 1 calc R . .
N16 N 0.4641(6) 0.5429(6) 0.7347(5) 0.0282(11) Uani 1 1 d . . .
H16 H 0.4685 0.5207 0.8131 0.034 Uiso 1 1 calc R . .
H16B H 0.5582 0.6229 0.7325 0.034 Uiso 1 1 calc R . .
O1W O 0.1587(7) 0.1859(6) 0.1634(5) 0.0430(11) Uani 1 1 d D . .
H1W H 0.107(10) 0.235(9) 0.183(7) 0.064 Uiso 1 1 d D . .
H2W H 0.157(11) 0.194(9) 0.084(4) 0.064 Uiso 1 1 d D . .
Cl3 Cl 0.43404(17) 0.17398(15) 0.49990(13) 0.0225(3) Uani 1 1 d . . .
Cl2 Cl 0.23871(18) 0.32166(16) 0.92563(13) 0.0250(3) Uani 1 1 d . . .
Cl1 Cl 0.01285(18) 0.59070(15) 0.79057(13) 0.0253(3) Uani 1 1 d . . .

loop_
_atom_site_aniso_label
_atom_site_aniso_U_11
_atom_site_aniso_U_22
_atom_site_aniso_U_33
_atom_site_aniso_U_23
_atom_site_aniso_U_13
_atom_site_aniso_U_12
C2 0.027(3) 0.024(3) 0.014(2) -0.002(2) 0.003(2) 0.011(2)
C3 0.027(3) 0.022(3) 0.020(3) 0.002(2) 0.002(2) 0.013(2)
C5 0.020(3) 0.026(3) 0.019(3) 0.002(2) 0.005(2) 0.009(2)
C6 0.022(3) 0.026(3) 0.017(2) 0.005(2) 0.004(2) 0.014(2)
C7 0.016(2) 0.022(3) 0.016(2) 0.005(2) 0.0042(19) 0.007(2)
C8 0.022(3) 0.026(3) 0.018(2) 0.005(2) 0.008(2) 0.012(2)
C9 0.023(3) 0.028(3) 0.020(3) 0.007(2) 0.011(2) 0.014(2)
C10 0.020(3) 0.023(3) 0.015(2) 0.008(2) 0.006(2) 0.009(2)
C11 0.024(3) 0.021(3) 0.017(2) 0.004(2) 0.007(2) 0.011(2)
C14 0.021(3) 0.025(3) 0.020(3) 0.004(2) 0.002(2) 0.016(2)
N1 0.020(2) 0.024(2) 0.018(2) 0.0023(18) 0.0042(18) 0.0101(19)
N4 0.029(2) 0.022(2) 0.015(2) 0.0053(18) 0.0053(19) 0.008(2)
N12 0.023(2) 0.020(2) 0.016(2) 0.0033(17) 0.0072(17) 0.0116(18)
N13 0.020(2) 0.031(2) 0.0097(19) 0.0056(17) 0.0035(17) 0.0105(19)
N15 0.019(2) 0.024(2) 0.019(2) 0.0057(18) 0.0038(18) 0.0052(19)
N16 0.019(2) 0.032(3) 0.018(2) 0.0031(19) -0.0022(18) 0.007(2)
O1W 0.056(3) 0.061(3) 0.032(2) 0.023(2) 0.023(2) 0.040(3)
Cl3 0.0224(6) 0.0245(7) 0.0204(6) 0.0054(5) 0.0083(5) 0.0121(5)
Cl2 0.0284(7) 0.0288(7) 0.0172(6) 0.0043(5) 0.0083(5) 0.0151(6)
Cl1 0.0273(7) 0.0265(7) 0.0149(6) 0.0060(5) 0.0042(5) 0.0106(6)

loop_
_atom_type_symbol
_atom_type_description
_atom_type_scat_dispersion_real
_atom_type_scat_dispersion_imag
_atom_type_scat_source
C C 0.0033 0.0016 'International Tables Vol C Tables 4.2.6.8 and 6.1.1.4'
H H 0.0000 0.0000 'International Tables Vol C Tables 4.2.6.8 and 6.1.1.4'
N N 0.0061 0.0033 'International Tables Vol C Tables 4.2.6.8 and 6.1.1.4'
O O 0.0106 0.0060 'International Tables Vol C Tables 4.2.6.8 and 6.1.1.4'
Cl Cl 0.1484 0.1585 'International Tables Vol C Tables 4.2.6.8 and 6.1.1.4'

loop_
_geom_angle_atom_site_label_1
_geom_angle_atom_site_label_2
_geom_angle_atom_site_label_3
_geom_angle
_geom_angle_site_symmetry_1
_geom_angle_site_symmetry_3
N1 C2 C3 109.8(4) . .
N1 C2 H2A 109.7 . .
C3 C2 H2A 109.7 . .
N1 C2 H2B 109.7 . .
C3 C2 H2B 109.7 . .
H2A C2 H2B 108.2 . .
N4 C3 C2 110.1(4) . .
N4 C3 H3A 109.6 . .
C2 C3 H3A 109.6 . .
N4 C3 H3B 109.6 . .
C2 C3 H3B 109.6 . .
H3A C3 H3B 108.2 . .
N4 C5 C6 108.8(4) . .
N4 C5 H5 109.9 . .
C6 C5 H5 109.9 . .
N4 C5 H5B 109.9 . .
C6 C5 H5B 109.9 . .
H5 C5 H5B 108.3 . .
N1 C6 C5 111.5(4) . .
N1 C6 H6A 109.3 . .
C5 C6 H6A 109.3 . .
N1 C6 H6B 109.3 . .
C5 C6 H6B 109.3 . .
H6A C6 H6B 108.0 . .
N12 C7 N1 118.3(4) . .
N12 C7 C8 117.7(5) . .
N1 C7 C8 124.0(5) . .
C9 C8 C7 120.7(5) . .
C9 C8 H8 119.6 . .
C7 C8 H8 119.6 . .
C8 C9 C10 119.4(5) . .
C8 C9 H9 120.3 . .
C10 C9 H9 120.3 . .
C11 C10 C9 119.4(5) . .
C11 C10 N13 119.6(5) . .
C9 C10 N13 121.0(5) . .
C10 C11 N12 120.1(5) . .
C10 C11 H11 119.9 . .
N12 C11 H11 119.9 . .
N13 C14 N15 121.3(5) . .
N13 C14 N16 119.0(5) . .
N15 C14 N16 119.7(5) . .
C7 N1 C6 123.3(4) . .
C7 N1 C2 121.2(4) . .
C6 N1 C2 110.9(4) . .
C3 N4 C5 113.3(4) . .
C3 N4 H4A 108.9 . .
C5 N4 H4A 108.9 . .
C3 N4 H4B 108.9 . .
C5 N4 H4B 108.9 . .
H4A N4 H4B 107.7 . .
C7 N12 C11 122.5(4) . .
C7 N12 H12 118.7 . .
C11 N12 H12 118.7 . .
C14 N13 C10 123.0(4) . .
C14 N13 H13 118.5 . .
C10 N13 H13 118.5 . .
C14 N15 H15A 120.0 . .
C14 N15 H15B 120.0 . .
H15A N15 H15B 120.0 . .
C14 N16 H16 120.0 . .
C14 N16 H16B 120.0 . .
H16 N16 H16B 120.0 . .
H1W O1W H2W 104(3) . .

loop_
_geom_bond_atom_site_label_1
_geom_bond_atom_site_label_2
_geom_bond_distance
_geom_bond_site_symmetry_2
C2 N1 1.473(7) .
C2 C3 1.512(8) .
C2 H2A 0.9900 .
C2 H2B 0.9900 .
C3 N4 1.485(7) .
C3 H3A 0.9900 .
C3 H3B 0.9900 .
C5 N4 1.505(7) .
C5 C6 1.511(7) .
C5 H5 0.9900 .
C5 H5B 0.9900 .
C6 N1 1.459(6) .
C6 H6A 0.9900 .
C6 H6B 0.9900 .
C7 N12 1.355(6) .
C7 N1 1.361(6) .
C7 C8 1.405(7) .
C8 C9 1.361(7) .
C8 H8 0.9500 .
C9 C10 1.414(7) .
C9 H9 0.9500 .
C10 C11 1.351(7) .
C10 N13 1.440(6) .
C11 N12 1.364(6) .
C11 H11 0.9500 .
C14 N13 1.316(7) .
C14 N15 1.328(7) .
C14 N16 1.329(7) .
N4 H4A 0.9200 .
N4 H4B 0.9200 .
N12 H12 0.8800 .
N13 H13 0.8800 .
N15 H15A 0.8800 .
N15 H15B 0.8800 .
N16 H16 0.8800 .
N16 H16B 0.8800 .
O1W H1W 0.86(2) .
O1W H2W 0.85(2) .

loop_
_geom_hbond_atom_site_label_D
_geom_hbond_atom_site_label_H
_geom_hbond_atom_site_label_A
_geom_hbond_distance_DH
_geom_hbond_distance_HA
_geom_hbond_distance_DA
_geom_hbond_angle_DHA
_geom_hbond_site_symmetry_A
N13 H13 Cl2 0.88 2.23 3.096(4) 167.3 .
N16 H16 Cl2 0.88 2.84 3.562(5) 140.1 .
N4 H4A Cl1 0.92 2.29 3.166(5) 158.9 2_456
N4 H4B Cl1 0.92 2.34 3.174(5) 151.3 1_444
N12 H12 Cl3 0.88 2.25 3.037(4) 148.9 1_455
N15 H15A Cl1 0.88 2.46 3.252(5) 149.5 2_566
O1W H1W Cl1 0.86(2) 2.46(3) 3.297(5) 168(6) 2_566
N15 H15B Cl3 0.88 2.33 3.140(5) 152.9 2_666
N16 H16B O1W 0.88 2.20 2.997(7) 150.1 2_666
N16 H16 Cl2 0.88 2.82 3.426(5) 127.3 2_667
O1W H2W Cl2 0.85(2) 2.32(4) 3.123(5) 156(7) 1_554
